data_4030015
loop_
_publ_author_name
'Xue, Jing Yang'
'Ikemoto, Koki'
'Takahashi, Norihisa'
'Izumi, Tomoo'
'Taka, Hideo'
'Kita, Hiroshi'
'Sato, Sota'
'Isobe, Hiroyuki'

_publ_section_title
;
 Cyclo-meta-phenylene Revisited: Nickel-Mediated Synthesis, Molecular
 Structures, and Device Applications.
;
_journal_issue 20
_journal_name_full 'The Journal of organic chemistry'
_journal_page_first 9735
_journal_page_last 9739
_journal_paper_doi 10.1021/jo501903n
_journal_volume 79
_journal_year 2014
_chemical_formula_moiety 'C36 H24'
_chemical_formula_sum 'C36 H24'
_chemical_formula_weight 456.55
_chemical_name_common '[6]cyclo-m-phenylene'
_chemical_name_systematic
; 
 ? 
;
_space_group_IT_number 14
_symmetry_cell_setting monoclinic
_symmetry_space_group_name_Hall '-P 2ybc'
_symmetry_space_group_name_H-M 'P 1 21/c 1'
_atom_sites_solution_hydrogens geom
_atom_sites_solution_primary direct
_atom_sites_solution_secondary difmap
_audit_creation_date 2014-06-27
_audit_creation_method SHELXL-97
_cell_angle_alpha 90.00
_cell_angle_beta 99.35(3)
_cell_angle_gamma 90.00
_cell_formula_units_Z 2
_cell_length_a 12.289(3)
_cell_length_b 15.382(3)
_cell_length_c 6.0239(12)
_cell_measurement_reflns_used 3342
_cell_measurement_temperature 90.0(2)
_cell_measurement_theta_max 66.82
_cell_measurement_theta_min 3.65
_cell_volume 1123.6(4)
_computing_cell_refinement 'Bruker SAINT'
_computing_data_collection 'Bruker APEX2'
_computing_data_reduction 'Bruker SAINT'
_computing_molecular_graphics 'Yadokari-XG 2009 (Wakita Nemoto et al., 2009)'
_computing_publication_material 'Yadokari-XG 2009 (Wakita,Nemoto et al., 2009)'
_computing_structure_refinement 'SHELXL-97 (Sheldrick, 1997)'
_computing_structure_solution 'SHELXS-97 (Sheldrick, 1990)'
_diffrn_ambient_temperature 90.0(2)
_diffrn_measured_fraction_theta_full 0.970
_diffrn_measured_fraction_theta_max 0.970
_diffrn_measurement_device_type 'Bruker APEX-II CCD'
_diffrn_measurement_method '\f and \w scans'
_diffrn_radiation_monochromator 'HELIOS multilayer mirrors'
_diffrn_radiation_source 'microfocus rotating anode'
_diffrn_radiation_type CuK\a
_diffrn_radiation_wavelength 1.54178
_diffrn_reflns_av_R_equivalents 0.0371
_diffrn_reflns_av_sigmaI/netI 0.0321
_diffrn_reflns_limit_h_max 14
_diffrn_reflns_limit_h_min -12
_diffrn_reflns_limit_k_max 18
_diffrn_reflns_limit_k_min -18
_diffrn_reflns_limit_l_max 7
_diffrn_reflns_limit_l_min -7
_diffrn_reflns_number 8005
_diffrn_reflns_theta_full 67.33
_diffrn_reflns_theta_max 67.33
_diffrn_reflns_theta_min 3.65
_exptl_absorpt_coefficient_mu 0.579
_exptl_absorpt_correction_type none
_exptl_crystal_colour colourless
_exptl_crystal_density_diffrn 1.349
_exptl_crystal_density_method 'not measured'
_exptl_crystal_description pillar
_exptl_crystal_F_000 480
_exptl_crystal_size_max 0.20
_exptl_crystal_size_mid 0.05
_exptl_crystal_size_min 0.05
_refine_diff_density_max 0.177
_refine_diff_density_min -0.211
_refine_diff_density_rms 0.047
_refine_ls_extinction_method none
_refine_ls_goodness_of_fit_ref 1.015
_refine_ls_hydrogen_treatment constr
_refine_ls_matrix_type full
_refine_ls_number_parameters 163
_refine_ls_number_reflns 1960
_refine_ls_number_restraints 0
_refine_ls_restrained_S_all 1.015
_refine_ls_R_factor_all 0.0410
_refine_ls_R_factor_gt 0.0362
_refine_ls_shift/su_max 0.000
_refine_ls_shift/su_mean 0.000
_refine_ls_structure_factor_coef Fsqd
_refine_ls_weighting_details 'calc w=1/[\s^2^(Fo^2^)+(0.0621P)^2^+0.2064P] where P=(Fo^2^+2Fc^2^)/3'
_refine_ls_weighting_scheme calc
_refine_ls_wR_factor_gt 0.0942
_refine_ls_wR_factor_ref 0.0977
_reflns_number_gt 1723
_reflns_number_total 1960
_reflns_threshold_expression >2\s(I)
_cod_data_source_file jo501903n_si_003.cif
_cod_data_source_block 6CMP
_cod_depositor_comments 'Adding full bibliography for 4030014--4030018.cif.'
_cod_original_sg_symbol_H-M 'P 21/c'
_cod_database_code 4030015

loop_
_symmetry_equiv_pos_as_xyz
'x, y, z'
'-x, y+1/2, -z+1/2'
'-x, -y, -z'
'x, -y-1/2, z-1/2'

loop_
_atom_site_label
_atom_site_type_symbol
_atom_site_fract_x
_atom_site_fract_y
_atom_site_fract_z
_atom_site_U_iso_or_equiv
_atom_site_adp_type
_atom_site_occupancy
_atom_site_symmetry_multiplicity
_atom_site_calc_flag
_atom_site_refinement_flags
C1 C 0.68339(10) 0.43314(7) -0.17470(19) 0.0178(3) Uani 1 1 d .
H1 H 0.6267 0.4698 -0.2490 0.021 Uiso 1 1 calc R
C2 C 0.78858(10) 0.44114(8) -0.2266(2) 0.0187(3) Uani 1 1 d .
C3 C 0.87110(10) 0.38728(8) -0.1153(2) 0.0214(3) Uani 1 1 d .
H2 H 0.9441 0.3916 -0.1470 0.026 Uiso 1 1 calc R
C4 C 0.84695(10) 0.32773(8) 0.0408(2) 0.0220(3) Uani 1 1 d .
H3 H 0.9039 0.2914 0.1159 0.026 Uiso 1 1 calc R
C5 C 0.74193(10) 0.32004(8) 0.0895(2) 0.0207(3) Uani 1 1 d .
H4 H 0.7266 0.2783 0.1965 0.025 Uiso 1 1 calc R
C6 C 0.65772(10) 0.37347(7) -0.0179(2) 0.0182(3) Uani 1 1 d .
C7 C 0.45534(10) 0.38908(7) -0.1324(2) 0.0177(3) Uani 1 1 d .
H5 H 0.4693 0.4106 -0.2729 0.021 Uiso 1 1 calc R
C8 C 0.54434(10) 0.36716(7) 0.0309(2) 0.0178(3) Uani 1 1 d .
C9 C 0.52228(10) 0.33683(7) 0.2369(2) 0.0199(3) Uani 1 1 d .
H6 H 0.5815 0.3225 0.3532 0.024 Uiso 1 1 calc R
C10 C 0.41511(11) 0.32746(7) 0.2727(2) 0.0210(3) Uani 1 1 d .
H7 H 0.4010 0.3063 0.4135 0.025 Uiso 1 1 calc R
C11 C 0.32795(10) 0.34842(7) 0.1070(2) 0.0199(3) Uani 1 1 d .
H8 H 0.2544 0.3408 0.1333 0.024 Uiso 1 1 calc R
C12 C 0.34731(10) 0.38074(7) -0.0986(2) 0.0180(3) Uani 1 1 d .
C13 C 0.26919(10) 0.47133(7) -0.4273(2) 0.0181(3) Uani 1 1 d .
H9 H 0.3351 0.5047 -0.4012 0.022 Uiso 1 1 calc R
C14 C 0.25637(10) 0.40374(8) -0.2816(2) 0.0188(3) Uani 1 1 d .
C15 C 0.15808(10) 0.35706(8) -0.3175(2) 0.0217(3) Uani 1 1 d .
H10 H 0.1471 0.3105 -0.2200 0.026 Uiso 1 1 calc R
C16 C 0.07659(11) 0.37854(8) -0.4948(2) 0.0240(3) Uani 1 1 d .
H11 H 0.0092 0.3471 -0.5167 0.029 Uiso 1 1 calc R
C17 C 0.09158(10) 0.44511(8) -0.6411(2) 0.0218(3) Uani 1 1 d .
H12 H 0.0349 0.4587 -0.7631 0.026 Uiso 1 1 calc R
C18 C 0.18917(10) 0.49208(8) -0.6100(2) 0.0189(3) Uani 1 1 d .

loop_
_atom_site_aniso_label
_atom_site_aniso_U_11
_atom_site_aniso_U_22
_atom_site_aniso_U_33
_atom_site_aniso_U_23
_atom_site_aniso_U_13
_atom_site_aniso_U_12
C1 0.0176(6) 0.0142(5) 0.0211(6) -0.0020(4) 0.0015(5) -0.0001(4)
C2 0.0186(6) 0.0164(6) 0.0212(6) -0.0042(4) 0.0033(5) -0.0010(4)
C3 0.0169(6) 0.0213(6) 0.0258(6) -0.0043(5) 0.0032(5) -0.0002(5)
C4 0.0210(6) 0.0192(6) 0.0244(6) -0.0014(5) -0.0003(5) 0.0039(5)
C5 0.0247(7) 0.0163(6) 0.0208(6) -0.0009(5) 0.0027(5) -0.0008(5)
C6 0.0205(6) 0.0143(5) 0.0197(6) -0.0036(4) 0.0028(5) -0.0013(4)
C7 0.0226(6) 0.0116(5) 0.0200(6) 0.0000(4) 0.0070(5) -0.0015(4)
C8 0.0216(7) 0.0104(5) 0.0224(6) -0.0026(4) 0.0059(5) -0.0012(4)
C9 0.0254(7) 0.0121(5) 0.0224(6) -0.0004(4) 0.0048(5) -0.0006(4)
C10 0.0314(7) 0.0117(5) 0.0219(6) -0.0005(5) 0.0098(5) -0.0008(5)
C11 0.0229(7) 0.0120(6) 0.0270(6) -0.0018(4) 0.0106(5) -0.0013(4)
C12 0.0208(6) 0.0111(5) 0.0234(6) -0.0022(4) 0.0080(5) -0.0006(4)
C13 0.0159(6) 0.0158(6) 0.0238(6) -0.0035(5) 0.0073(5) -0.0007(4)
C14 0.0184(6) 0.0161(6) 0.0240(6) -0.0034(5) 0.0092(5) 0.0009(4)
C15 0.0211(7) 0.0182(6) 0.0281(7) -0.0003(5) 0.0108(5) -0.0018(5)
C16 0.0181(6) 0.0234(6) 0.0321(7) -0.0037(5) 0.0086(5) -0.0046(5)
C17 0.0177(6) 0.0219(6) 0.0263(7) -0.0034(5) 0.0049(5) 0.0005(5)
C18 0.0185(6) 0.0159(6) 0.0238(6) -0.0035(5) 0.0083(5) 0.0013(4)

loop_
_atom_type_symbol
_atom_type_description
_atom_type_scat_dispersion_real
_atom_type_scat_dispersion_imag
_atom_type_scat_source
C C 0.0181 0.0091 'International Tables Vol C Tables 4.2.6.8 and 6.1.1.4'
H H 0.0000 0.0000 'International Tables Vol C Tables 4.2.6.8 and 6.1.1.4'

loop_
_geom_angle_atom_site_label_1
_geom_angle_atom_site_label_2
_geom_angle_atom_site_label_3
_geom_angle
_geom_angle_site_symmetry_3
C2 C1 C6 122.41(11) .
C2 C1 H1 118.8 .
C6 C1 H1 118.8 .
C1 C2 C3 118.14(12) .
C1 C2 C18 119.52(11) 3_664
C3 C2 C18 122.31(12) 3_664
C4 C3 C2 120.16(12) .
C4 C3 H2 119.9 .
C2 C3 H2 119.9 .
C5 C4 C3 121.08(11) .
C5 C4 H3 119.5 .
C3 C4 H3 119.5 .
C4 C5 C6 120.12(12) .
C4 C5 H4 119.9 .
C6 C5 H4 119.9 .
C1 C6 C5 118.09(12) .
C1 C6 C8 120.38(11) .
C5 C6 C8 121.53(11) .
C12 C7 C8 122.53(11) .
C12 C7 H5 118.7 .
C8 C7 H5 118.7 .
C7 C8 C9 117.89(12) .
C7 C8 C6 120.27(11) .
C9 C8 C6 121.82(11) .
C10 C9 C8 120.30(12) .
C10 C9 H6 119.9 .
C8 C9 H6 119.9 .
C11 C10 C9 120.83(12) .
C11 C10 H7 119.6 .
C9 C10 H7 119.6 .
C10 C11 C12 120.23(12) .
C10 C11 H8 119.9 .
C12 C11 H8 119.9 .
C7 C12 C11 118.20(11) .
C7 C12 C14 119.68(11) .
C11 C12 C14 122.10(11) .
C14 C13 C18 122.37(11) .
C14 C13 H9 118.8 .
C18 C13 H9 118.8 .
C13 C14 C15 118.29(12) .
C13 C14 C12 120.09(11) .
C15 C14 C12 121.58(11) .
C16 C15 C14 119.93(12) .
C16 C15 H10 120.0 .
C14 C15 H10 120.0 .
C15 C16 C17 121.02(12) .
C15 C16 H11 119.5 .
C17 C16 H11 119.5 .
C16 C17 C18 120.13(12) .
C16 C17 H12 119.9 .
C18 C17 H12 119.9 .
C13 C18 C17 118.21(12) .
C13 C18 C2 120.23(11) 3_664
C17 C18 C2 121.45(11) 3_664

loop_
_geom_bond_atom_site_label_1
_geom_bond_atom_site_label_2
_geom_bond_distance
_geom_bond_site_symmetry_2
C1 C2 1.3839(18) .
C1 C6 1.3899(17) .
C1 H1 0.9500 .
C2 C3 1.3940(17) .
C2 C18 1.4786(17) 3_664
C3 C4 1.3790(19) .
C3 H2 0.9500 .
C4 C5 1.3744(19) .
C4 H3 0.9500 .
C5 C6 1.3954(17) .
C5 H4 0.9500 .
C6 C8 1.4731(18) .
C7 C12 1.3814(18) .
C7 C8 1.3889(17) .
C7 H5 0.9500 .
C8 C9 1.3929(18) .
C9 C10 1.3763(19) .
C9 H6 0.9500 .
C10 C11 1.3787(18) .
C10 H7 0.9500 .
C11 C12 1.3901(18) .
C11 H8 0.9500 .
C12 C14 1.4797(18) .
C13 C14 1.3859(17) .
C13 C18 1.3888(17) .
C13 H9 0.9500 .
C14 C15 1.3915(18) .
C15 C16 1.3803(19) .
C15 H10 0.9500 .
C16 C17 1.3825(18) .
C16 H11 0.9500 .
C17 C18 1.3865(18) .
C17 H12 0.9500 .
C18 C2 1.4786(17) 3_664

loop_
_geom_torsion_atom_site_label_1
_geom_torsion_atom_site_label_2
_geom_torsion_atom_site_label_3
_geom_torsion_atom_site_label_4
_geom_torsion
_geom_torsion_site_symmetry_1
_geom_torsion_site_symmetry_4
C6 C1 C2 C3 -0.37(17) . .
C6 C1 C2 C18 -178.09(10) . 3_664
C1 C2 C3 C4 0.36(17) . .
C18 C2 C3 C4 178.01(10) 3_664 .
C2 C3 C4 C5 0.12(18) . .
C3 C4 C5 C6 -0.60(18) . .
C2 C1 C6 C5 -0.09(17) . .
C2 C1 C6 C8 -179.73(10) . .
C4 C5 C6 C1 0.58(17) . .
C4 C5 C6 C8 -179.78(11) . .
C12 C7 C8 C9 -0.90(17) . .
C12 C7 C8 C6 177.13(10) . .
C1 C6 C8 C7 28.08(16) . .
C5 C6 C8 C7 -151.54(11) . .
C1 C6 C8 C9 -153.97(11) . .
C5 C6 C8 C9 26.40(17) . .
C7 C8 C9 C10 1.41(16) . .
C6 C8 C9 C10 -176.59(10) . .
C8 C9 C10 C11 -0.50(17) . .
C9 C10 C11 C12 -0.98(17) . .
C8 C7 C12 C11 -0.53(17) . .
C8 C7 C12 C14 -178.83(10) . .
C10 C11 C12 C7 1.47(17) . .
C10 C11 C12 C14 179.73(10) . .
C18 C13 C14 C15 -1.95(18) . .
C18 C13 C14 C12 175.93(11) . .
C7 C12 C14 C13 -34.11(16) . .
C11 C12 C14 C13 147.66(11) . .
C7 C12 C14 C15 143.69(12) . .
C11 C12 C14 C15 -34.54(17) . .
C13 C14 C15 C16 0.10(18) . .
C12 C14 C15 C16 -177.74(11) . .
C14 C15 C16 C17 1.14(19) . .
C15 C16 C17 C18 -0.58(19) . .
C14 C13 C18 C17 2.49(18) . .
C14 C13 C18 C2 -173.79(11) . 3_664
C16 C17 C18 C13 -1.19(18) . .
C16 C17 C18 C2 175.05(11) . 3_664
